data_7705663
loop_
_publ_author_name
'Prasad, Thazhe Kootteri'
'Suh, Myunghyun Paik'

_publ_section_title
;
 Synthesis of multifunctional metal-organic frameworks and tuning the
 functionalities with pendant ligands.
;
_journal_issue 42
_journal_name_full 'Dalton transactions (Cambridge, England : 2003)'
_journal_page_first 15034
_journal_page_last 15040
_journal_paper_doi 10.1039/d0dt03012k
_journal_volume 49
_journal_year 2020
_chemical_formula_sum 'C156 H144 O64 Zn16'
_chemical_formula_weight 4088.62
_chemical_properties_physical Air-sensitive,Moisture-sensitive
_space_group_crystal_system cubic
_space_group_IT_number 225
_space_group_name_Hall '-F 4 2 3'
_space_group_name_H-M_alt 'F m -3 m'
_audit_creation_method SHELXL-2013
_audit_update_record
;
2020-06-22 deposited with the CCDC.	2020-10-06 downloaded from the CCDC.
;
_cell_angle_alpha 90
_cell_angle_beta 90
_cell_angle_gamma 90
_cell_formula_units_Z 2
_cell_length_a 30.206(10)
_cell_length_b 30.206(10)
_cell_length_c 30.206(10)
_cell_measurement_reflns_used 55185
_cell_measurement_temperature 293(2)
_cell_measurement_theta_max 23.286
_cell_measurement_theta_min 1.150
_cell_volume 27560(16)
_computing_cell_refinement HKL3000sm
_computing_data_collection 'ADSC Q210 ADX program'
_computing_data_reduction HKL3000sm
_computing_molecular_graphics 'Mercury (Bruno, et.al., 2002)'
_computing_publication_material 'WinGX (Farrugia, 2012)'
_computing_structure_refinement 'SHELXL-2013 (Sheldrick, 2013)'
_computing_structure_solution 'SHELXL-2013 (Sheldrick, 2013)'
_diffrn_ambient_temperature 293(2)
_diffrn_measured_fraction_theta_full 0.730
_diffrn_measured_fraction_theta_max 0.862
_diffrn_measurement.details ' 1.00 degrees, 1.0 sec, detector distance 100.00 mm'

_diffrn_measurement_device_type 'ADSC Quantum-210 detector '
_diffrn_measurement_method 'omega scan'
_diffrn_radiation_monochromator 'silicon (111) double crystal monochromator'
_diffrn_radiation_type synchrotron
_diffrn_radiation_wavelength 0.700
_diffrn_reflns_av_R_equivalents 0.0118
_diffrn_reflns_av_unetI/netI 0.0066
_diffrn_reflns_Laue_measured_fraction_full 0.730
_diffrn_reflns_Laue_measured_fraction_max 0.862
_diffrn_reflns_limit_h_max 34
_diffrn_reflns_limit_h_min 1
_diffrn_reflns_limit_k_max 23
_diffrn_reflns_limit_k_min 0
_diffrn_reflns_limit_l_max 23
_diffrn_reflns_limit_l_min 0
_diffrn_reflns_number 1601
_diffrn_reflns_point_group_measured_fraction_full 0.730
_diffrn_reflns_point_group_measured_fraction_max 0.862
_diffrn_reflns_theta_full 24.835
_diffrn_reflns_theta_max 23.286
_diffrn_reflns_theta_min 1.150
_diffrn_source 'PLSII 2D bending magnet'
_exptl_absorpt_coefficient_mu 0.709
_exptl_absorpt_correction_T_max 0.075
_exptl_absorpt_correction_T_min 0
_exptl_absorpt_correction_type multi-scan
_exptl_absorpt_process_details 'HKL3000 Scalepack'
_exptl_crystal_colour 'pale yellow'
_exptl_crystal_density_diffrn 0.493
_exptl_crystal_description cubic
_exptl_crystal_F_000 4144
_exptl_crystal_preparation Luminescent
_exptl_crystal_recrystallization_method 'Solvothermal synthesis'
_exptl_crystal_size_max 0.2
_exptl_crystal_size_mid 0.2
_exptl_crystal_size_min 0.2
_refine_diff_density_max 0.386
_refine_diff_density_min -0.313
_refine_diff_density_rms 0.046
_refine_ls_extinction_method none
_refine_ls_goodness_of_fit_ref 1.229
_refine_ls_hydrogen_treatment undef
_refine_ls_matrix_type full
_refine_ls_number_parameters 16
_refine_ls_number_reflns 950
_refine_ls_number_restraints 0
_refine_ls_restrained_S_all 1.229
_refine_ls_R_factor_all 0.1011
_refine_ls_R_factor_gt 0.0927
_refine_ls_shift/su_max 0.001
_refine_ls_shift/su_mean 0.000
_refine_ls_structure_factor_coef Fsqd
_refine_ls_weighting_details 'w=1/[\s^2^(Fo^2^)+(0.2000P)^2^] where P=(Fo^2^+2Fc^2^)/3'
_refine_ls_weighting_scheme calc
_refine_ls_wR_factor_gt 0.2909
_refine_ls_wR_factor_ref 0.3096
_reflns_Friedel_coverage 0.000
_reflns_number_gt 621
_reflns_number_total 950
_reflns_threshold_expression 'I > 2\s(I)'
_cod_data_source_file d0dt03012k2.cif
_cod_data_source_block SNU-174
_cod_depositor_comments 'Adding full bibliography for 7705661--7705665.cif.'
_cod_original_cell_volume 27560(27)
_cod_database_code 7705663
_shelx_space_group_comment
;
The symmetry employed for this shelxl refinement is uniquely defined
by the following loop, which should always be used as a source of
symmetry information in preference to the above space-group names.
They are only intended as comments.
;
_shelxl_version_number 2013-4

loop_
_space_group_symop_operation_xyz
'x, y, z'
'x, -y, -z'
'-x, -y, z'
'-x, y, -z'
'-y, x, z'
'y, x, -z'
'y, -x, z'
'-y, -x, -z'
'y, z, x'
'-y, -z, x'
'y, -z, -x'
'-y, z, -x'
'-z, y, x'
'-z, -y, -x'
'z, -y, x'
'z, y, -x'
'z, x, y'
'-z, x, -y'
'-z, -x, y'
'z, -x, -y'
'-x, -z, -y'
'-x, z, y'
'x, -z, y'
'x, z, -y'
'x, y+1/2, z+1/2'
'x, -y+1/2, -z+1/2'
'-x, -y+1/2, z+1/2'
'-x, y+1/2, -z+1/2'
'-y, x+1/2, z+1/2'
'y, x+1/2, -z+1/2'
'y, -x+1/2, z+1/2'
'-y, -x+1/2, -z+1/2'
'y, z+1/2, x+1/2'
'-y, -z+1/2, x+1/2'
'y, -z+1/2, -x+1/2'
'-y, z+1/2, -x+1/2'
'-z, y+1/2, x+1/2'
'-z, -y+1/2, -x+1/2'
'z, -y+1/2, x+1/2'
'z, y+1/2, -x+1/2'
'z, x+1/2, y+1/2'
'-z, x+1/2, -y+1/2'
'-z, -x+1/2, y+1/2'
'z, -x+1/2, -y+1/2'
'-x, -z+1/2, -y+1/2'
'-x, z+1/2, y+1/2'
'x, -z+1/2, y+1/2'
'x, z+1/2, -y+1/2'
'x+1/2, y, z+1/2'
'x+1/2, -y, -z+1/2'
'-x+1/2, -y, z+1/2'
'-x+1/2, y, -z+1/2'
'-y+1/2, x, z+1/2'
'y+1/2, x, -z+1/2'
'y+1/2, -x, z+1/2'
'-y+1/2, -x, -z+1/2'
'y+1/2, z, x+1/2'
'-y+1/2, -z, x+1/2'
'y+1/2, -z, -x+1/2'
'-y+1/2, z, -x+1/2'
'-z+1/2, y, x+1/2'
'-z+1/2, -y, -x+1/2'
'z+1/2, -y, x+1/2'
'z+1/2, y, -x+1/2'
'z+1/2, x, y+1/2'
'-z+1/2, x, -y+1/2'
'-z+1/2, -x, y+1/2'
'z+1/2, -x, -y+1/2'
'-x+1/2, -z, -y+1/2'
'-x+1/2, z, y+1/2'
'x+1/2, -z, y+1/2'
'x+1/2, z, -y+1/2'
'x+1/2, y+1/2, z'
'x+1/2, -y+1/2, -z'
'-x+1/2, -y+1/2, z'
'-x+1/2, y+1/2, -z'
'-y+1/2, x+1/2, z'
'y+1/2, x+1/2, -z'
'y+1/2, -x+1/2, z'
'-y+1/2, -x+1/2, -z'
'y+1/2, z+1/2, x'
'-y+1/2, -z+1/2, x'
'y+1/2, -z+1/2, -x'
'-y+1/2, z+1/2, -x'
'-z+1/2, y+1/2, x'
'-z+1/2, -y+1/2, -x'
'z+1/2, -y+1/2, x'
'z+1/2, y+1/2, -x'
'z+1/2, x+1/2, y'
'-z+1/2, x+1/2, -y'
'-z+1/2, -x+1/2, y'
'z+1/2, -x+1/2, -y'
'-x+1/2, -z+1/2, -y'
'-x+1/2, z+1/2, y'
'x+1/2, -z+1/2, y'
'x+1/2, z+1/2, -y'
'-x, -y, -z'
'-x, y, z'
'x, y, -z'
'x, -y, z'
'y, -x, -z'
'-y, -x, z'
'-y, x, -z'
'y, x, z'
'-y, -z, -x'
'y, z, -x'
'-y, z, x'
'y, -z, x'
'z, -y, -x'
'z, y, x'
'-z, y, -x'
'-z, -y, x'
'-z, -x, -y'
'z, -x, y'
'z, x, -y'
'-z, x, y'
'x, z, y'
'x, -z, -y'
'-x, z, -y'
'-x, -z, y'
'-x, -y+1/2, -z+1/2'
'-x, y+1/2, z+1/2'
'x, y+1/2, -z+1/2'
'x, -y+1/2, z+1/2'
'y, -x+1/2, -z+1/2'
'-y, -x+1/2, z+1/2'
'-y, x+1/2, -z+1/2'
'y, x+1/2, z+1/2'
'-y, -z+1/2, -x+1/2'
'y, z+1/2, -x+1/2'
'-y, z+1/2, x+1/2'
'y, -z+1/2, x+1/2'
'z, -y+1/2, -x+1/2'
'z, y+1/2, x+1/2'
'-z, y+1/2, -x+1/2'
'-z, -y+1/2, x+1/2'
'-z, -x+1/2, -y+1/2'
'z, -x+1/2, y+1/2'
'z, x+1/2, -y+1/2'
'-z, x+1/2, y+1/2'
'x, z+1/2, y+1/2'
'x, -z+1/2, -y+1/2'
'-x, z+1/2, -y+1/2'
'-x, -z+1/2, y+1/2'
'-x+1/2, -y, -z+1/2'
'-x+1/2, y, z+1/2'
'x+1/2, y, -z+1/2'
'x+1/2, -y, z+1/2'
'y+1/2, -x, -z+1/2'
'-y+1/2, -x, z+1/2'
'-y+1/2, x, -z+1/2'
'y+1/2, x, z+1/2'
'-y+1/2, -z, -x+1/2'
'y+1/2, z, -x+1/2'
'-y+1/2, z, x+1/2'
'y+1/2, -z, x+1/2'
'z+1/2, -y, -x+1/2'
'z+1/2, y, x+1/2'
'-z+1/2, y, -x+1/2'
'-z+1/2, -y, x+1/2'
'-z+1/2, -x, -y+1/2'
'z+1/2, -x, y+1/2'
'z+1/2, x, -y+1/2'
'-z+1/2, x, y+1/2'
'x+1/2, z, y+1/2'
'x+1/2, -z, -y+1/2'
'-x+1/2, z, -y+1/2'
'-x+1/2, -z, y+1/2'
'-x+1/2, -y+1/2, -z'
'-x+1/2, y+1/2, z'
'x+1/2, y+1/2, -z'
'x+1/2, -y+1/2, z'
'y+1/2, -x+1/2, -z'
'-y+1/2, -x+1/2, z'
'-y+1/2, x+1/2, -z'
'y+1/2, x+1/2, z'
'-y+1/2, -z+1/2, -x'
'y+1/2, z+1/2, -x'
'-y+1/2, z+1/2, x'
'y+1/2, -z+1/2, x'
'z+1/2, -y+1/2, -x'
'z+1/2, y+1/2, x'
'-z+1/2, y+1/2, -x'
'-z+1/2, -y+1/2, x'
'-z+1/2, -x+1/2, -y'
'z+1/2, -x+1/2, y'
'z+1/2, x+1/2, -y'
'-z+1/2, x+1/2, y'
'x+1/2, z+1/2, y'
'x+1/2, -z+1/2, -y'
'-x+1/2, z+1/2, -y'
'-x+1/2, -z+1/2, y'

loop_
_atom_site_label
_atom_site_type_symbol
_atom_site_fract_x
_atom_site_fract_y
_atom_site_fract_z
_atom_site_U_iso_or_equiv
_atom_site_adp_type
_atom_site_occupancy
_atom_site_site_symmetry_order
_atom_site_calc_flag
_atom_site_refinement_flags_posn
_atom_site_refinement_flags_adp
_atom_site_refinement_flags_occupancy
_atom_site_disorder_assembly
_atom_site_disorder_group
O2 O 0.22378(17) 0.27622(17) 0.15173(19) 0.250(3) Uani 1 2 d S T P . .
C1 C 0.2500 0.2500 0.1343 0.238(5) Uiso 1 4 d S . P . .
C2 C 0.2500 0.2500 0.0769 0.280(6) Uiso 1 4 d S . P . .
C3 C 0.2214 0.2786 0.0563 0.432(13) Uiso 1 2 d S . P . .
C5 C 0.2500 0.2500 0.0000 0.359(11) Uiso 1 8 d S . P . .
C4 C 0.2172 0.2828 0.0000 0.350(13) Uiso 1 4 d S . P . .
Zn1 Zn 0.21313(2) 0.28687(2) 0.21313(2) 0.1670(10) Uani 1 6 d S T P . .
O1 O 0.2500 0.2500 0.2500 0.125(2) Uani 1 24 d S T P . .

loop_
_atom_site_aniso_label
_atom_site_aniso_U_11
_atom_site_aniso_U_22
_atom_site_aniso_U_33
_atom_site_aniso_U_23
_atom_site_aniso_U_13
_atom_site_aniso_U_12
O2 0.281(4) 0.281(4) 0.188(4) 0.036(3) -0.036(3) 0.020(4)
Zn1 0.1670(10) 0.1670(10) 0.1670(10) 0.0118(2) -0.0118(2) 0.0118(2)
O1 0.125(2) 0.125(2) 0.125(2) 0.000 0.000 0.000

loop_
_atom_type_symbol
_atom_type_description
_atom_type_scat_dispersion_real
_atom_type_scat_dispersion_imag
_atom_type_scat_source
C C 0.0033 0.0016 'International Tables Vol C Tables 4.2.6.8 and 6.1.1.4'
H H 0.0000 0.0000 'International Tables Vol C Tables 4.2.6.8 and 6.1.1.4'
O O 0.0106 0.0060 'International Tables Vol C Tables 4.2.6.8 and 6.1.1.4'
Zn Zn 0.2839 1.4301 'International Tables Vol C Tables 4.2.6.8 and 6.1.1.4'

loop_
_geom_angle_atom_site_label_1
_geom_angle_atom_site_label_2
_geom_angle_atom_site_label_3
_geom_angle
_geom_angle_site_symmetry_1
_geom_angle_site_symmetry_3
_geom_angle_publ_flag
C1 O2 Zn1 129.0(4) . . ?
O2 C1 O2 129.6(5) . 75 ?
O2 C1 C2 115.2(2) . . ?
O2 C1 C2 115.2(2) 75 . ?
C3 C2 C3 126.0 . 75 ?
C3 C2 C1 117.0 . . ?
C3 C2 C1 117.0 75 . ?
C2 C3 C4 123.0 . . ?
C4 C5 C4 180.0 169 . ?
C5 C4 C3 84.0 . 99 ?
C5 C4 C3 84.0 . . ?
C3 C4 C3 168.0 99 . ?
O2 Zn1 O2 107.4(2) 82 110 ?
O2 Zn1 O2 107.4(2) 82 . ?
O2 Zn1 O2 107.4(2) 110 . ?
O2 Zn1 O1 111.5(2) 82 . ?
O2 Zn1 O1 111.5(2) 110 . ?
O2 Zn1 O1 111.5(2) . . ?
O2 Zn1 Zn1 76.2(2) 82 52 ?
O2 Zn1 Zn1 124.58(16) 110 52 ?
O2 Zn1 Zn1 124.58(16) . 52 ?
O1 Zn1 Zn1 35.3 . 52 ?
O2 Zn1 Zn1 124.58(16) 82 26 ?
O2 Zn1 Zn1 76.2(2) 110 26 ?
O2 Zn1 Zn1 124.58(16) . 26 ?
O1 Zn1 Zn1 35.3 . 26 ?
Zn1 Zn1 Zn1 60.0 52 26 ?
O2 Zn1 Zn1 124.58(16) 82 75 ?
O2 Zn1 Zn1 124.58(16) 110 75 ?
O2 Zn1 Zn1 76.2(2) . 75 ?
O1 Zn1 Zn1 35.3 . 75 ?
Zn1 Zn1 Zn1 60.0 52 75 ?
Zn1 Zn1 Zn1 60.0 26 75 ?
Zn1 O1 Zn1 109.5 52 26 ?
Zn1 O1 Zn1 109.471(1) 52 75 ?
Zn1 O1 Zn1 109.5 26 75 ?
Zn1 O1 Zn1 109.5 52 . ?
Zn1 O1 Zn1 109.5 26 . ?
Zn1 O1 Zn1 109.5 75 . ?

loop_
_geom_bond_atom_site_label_1
_geom_bond_atom_site_label_2
_geom_bond_distance
_geom_bond_site_symmetry_2
_geom_bond_publ_flag
O2 C1 1.238(8) . ?
O2 Zn1 1.910(6) . ?
C1 O2 1.238(8) 75 ?
C1 C2 1.7338(6) . ?
C2 C3 1.3710(5) . ?
C2 C3 1.3712(5) 75 ?
C3 C4 1.7099(6) . ?
C5 C4 1.3999(5) 169 ?
C5 C4 1.4000(5) . ?
C4 C3 1.7098(6) 99 ?
Zn1 O2 1.909(6) 82 ?
Zn1 O2 1.909(6) 110 ?
Zn1 O1 1.9292(13) . ?
Zn1 Zn1 3.150(2) 52 ?
Zn1 Zn1 3.150(2) 26 ?
Zn1 Zn1 3.150(2) 75 ?
O1 Zn1 1.9291(13) 52 ?
O1 Zn1 1.9291(13) 26 ?
O1 Zn1 1.9291(13) 75 ?

loop_
_platon_squeeze_void_nr
_platon_squeeze_void_average_x
_platon_squeeze_void_average_y
_platon_squeeze_void_average_z
_platon_squeeze_void_volume
_platon_squeeze_void_count_electrons
_platon_squeeze_void_content
1 -0.004 -0.012 -0.005 22822 6837 ' '
